data_4116834
loop_
_publ_author_name
'Claudia M. P. Kronenburg'
'Johann T. B. H. Jastrzebski'
'Anthony L. Spek'
'Gerard van Koten'

_publ_section_title
;
 A Model Structure for the Resting State of Cyanocuprate Reagents
 R2Cu(CN)Li2. The X-ray Crystal Structure of [Ar2Cu(CN)Li2(THF)4]\\infty1
;
_journal_name_full 'Journal of the American Chemical Society'
_journal_page_first 9688
_journal_page_last 9689
_journal_paper_doi 10.1021/ja9802448
_journal_volume 120
_journal_year 1998
_chemical_formula_sum 'C36 H56 Cu Li2 N2 O4'
_chemical_formula_weight 660.28
_space_group_IT_number 2
_symmetry_cell_setting triclinic
_symmetry_space_group_name_Hall '-P 1'
_symmetry_space_group_name_H-M 'P -1'
_atom_sites_solution_hydrogens geom
_atom_sites_solution_primary direct
_atom_sites_solution_secondary difmap
_audit_creation_method SHELXL-97
_cell_angle_alpha 104.848(8)
_cell_angle_beta 93.694(7)
_cell_angle_gamma 94.497(6)
_cell_formula_units_Z 1
_cell_length_a 8.6001(6)
_cell_length_b 10.1069(9)
_cell_length_c 11.0863(11)
_cell_measurement_temperature 150(2)
_cell_volume 925.00(14)
_computing_structure_refinement 'SHELXL-97 (Sheldrick, 1997)'
_diffrn_ambient_temperature 150(2)
_diffrn_measured_fraction_theta_full 1.000
_diffrn_measured_fraction_theta_max 1.000
_diffrn_measurement_device_type CAD4T
_diffrn_radiation_monochromator graphite
_diffrn_radiation_source 'rotating anode'
_diffrn_radiation_type MoK\a
_diffrn_radiation_wavelength 0.71073
_diffrn_reflns_av_R_equivalents 0.0953
_diffrn_reflns_av_sigmaI/netI 0.0956
_diffrn_reflns_limit_h_max 11
_diffrn_reflns_limit_h_min -11
_diffrn_reflns_limit_k_max 13
_diffrn_reflns_limit_k_min -12
_diffrn_reflns_limit_l_max 13
_diffrn_reflns_limit_l_min -14
_diffrn_reflns_number 8455
_diffrn_reflns_theta_full 27.48
_diffrn_reflns_theta_max 27.48
_diffrn_reflns_theta_min 1.91
_exptl_absorpt_coefficient_mu 0.63
_exptl_crystal_colour yellowish
_exptl_crystal_density_diffrn 1.185
_exptl_crystal_F_000 354
_refine_diff_density_max 0.338
_refine_diff_density_min -0.371
_refine_diff_density_rms 0.048
_refine_ls_extinction_method none
_refine_ls_goodness_of_fit_ref 1.071
_refine_ls_hydrogen_treatment mixed
_refine_ls_matrix_type full
_refine_ls_number_parameters 207
_refine_ls_number_reflns 4238
_refine_ls_restrained_S_all 1.071
_refine_ls_R_factor_all 0.0568
_refine_ls_R_factor_gt 0.0407
_refine_ls_shift/su_max 0.001
_refine_ls_shift/su_mean 0.000
_refine_ls_structure_factor_coef Fsqd
_refine_ls_weighting_details 'w=1/[\s^2^(Fo^2^)+(0.0157P)^2^+0.1199P] where P=(Fo^2^+2Fc^2^)/3'
_refine_ls_weighting_scheme calc
_refine_ls_wR_factor_gt 0.0895
_refine_ls_wR_factor_ref 0.0955
_reflns_number_gt 3434
_reflns_number_total 4238
_reflns_threshold_expression >2sigma(I)
_cod_data_source_file ja9802448.cif
_cod_data_source_block s1740b
_cod_depositor_comments
;
The following automatic conversions were performed:

'_refine_ls_weighting_scheme' value 'calc
w=1/[\s^2^(Fo^2^)+(0.0157P)^2^+0.1199P] where P=(Fo^2^+2Fc^2^)/3' was
changed to 'calc'. New tag '_refine_ls_weighting_details' was
created. The value of the new tag was set to
'w=1/[\s^2^(Fo^2^)+(0.0157P)^2^+0.1199P] where P=(Fo^2^+2Fc^2^)/3'.

Automatic conversion script
Id: cif_fix_values 3143 2015-03-26 13:38:13Z robertas 
;
_cod_database_code 4116834

loop_
_symmetry_equiv_pos_as_xyz
'x, y, z'
'-x, -y, -z'

loop_
_atom_site_label
_atom_site_type_symbol
_atom_site_fract_x
_atom_site_fract_y
_atom_site_fract_z
_atom_site_U_iso_or_equiv
_atom_site_adp_type
_atom_site_occupancy
_atom_site_calc_flag
_atom_site_refinement_flags
C10 C 0.5088(2) 0.4664(2) 0.45068(17) 0.0412(5) Uani 0.50 d P
N10 N 0.5088(2) 0.4664(2) 0.45068(17) 0.0412(5) Uani 0.50 d P
Cu1 Cu 0.0000 0.0000 0.0000 0.03258(11) Uani 1 d S
O1 O 0.69309(17) 0.21721(13) 0.29992(10) 0.0312(3) Uani 1 d .
O2 O 0.69626(18) 0.48213(14) 0.21221(13) 0.0395(3) Uani 1 d .
N1 N 0.3557(2) 0.30443(16) 0.15383(13) 0.0308(4) Uani 1 d .
C1 C 0.1474(2) -0.0111(2) 0.13354(16) 0.0302(4) Uani 1 d .
C2 C 0.1741(3) -0.1387(2) 0.15703(18) 0.0402(5) Uani 1 d .
H2 H 0.1226 -0.2201 0.1013 0.048 Uiso 1 calc R
C3 C 0.2714(3) -0.1510(2) 0.2570(2) 0.0451(5) Uani 1 d .
H3 H 0.2862 -0.2394 0.2682 0.054 Uiso 1 calc R
C4 C 0.3471(3) -0.0347(2) 0.34074(19) 0.0433(5) Uani 1 d .
H4 H 0.4126 -0.0424 0.4104 0.052 Uiso 1 calc R
C5 C 0.3264(2) 0.0925(2) 0.32193(16) 0.0361(4) Uani 1 d .
H5 H 0.3776 0.1729 0.3794 0.043 Uiso 1 calc R
C6 C 0.2311(2) 0.1044(2) 0.21940(15) 0.0286(4) Uani 1 d .
C7 C 0.2170(2) 0.2463(2) 0.20219(18) 0.0352(5) Uani 1 d .
H7A H 0.1241 0.2427 0.1435 0.042 Uiso 1 calc R
H7B H 0.1994 0.3089 0.2837 0.042 Uiso 1 calc R
C8 C 0.3242(3) 0.4407(2) 0.1383(2) 0.0496(6) Uani 1 d .
H8A H 0.4127 0.4791 0.1024 0.074 Uiso 1 calc R
H8B H 0.3100 0.5022 0.2201 0.074 Uiso 1 calc R
H8C H 0.2289 0.4314 0.0822 0.074 Uiso 1 calc R
C9 C 0.3853(3) 0.2154(2) 0.03198(16) 0.0411(5) Uani 1 d .
H9A H 0.2935 0.2064 -0.0277 0.062 Uiso 1 calc R
H9B H 0.4057 0.1244 0.0415 0.062 Uiso 1 calc R
H9C H 0.4765 0.2562 0.0008 0.062 Uiso 1 calc R
C11 C 0.7032(3) 0.0826(2) 0.21660(17) 0.0374(5) Uani 1 d .
H11A H 0.7675 0.0900 0.1473 0.045 Uiso 1 calc R
H11B H 0.5976 0.0388 0.1806 0.045 Uiso 1 calc R
C12 C 0.7788(3) -0.0003(2) 0.29566(19) 0.0394(5) Uani 1 d .
H12A H 0.8478 -0.0638 0.2468 0.047 Uiso 1 calc R
H12B H 0.6988 -0.0542 0.3287 0.047 Uiso 1 calc R
C17 C 0.9530(3) 0.5509(3) 0.3039(3) 0.0680(8) Uani 1 d .
H17A H 0.9852 0.4983 0.3638 0.082 Uiso 1 calc R
H17B H 1.0480 0.5946 0.2784 0.082 Uiso 1 calc R
C14 C 0.7692(3) 0.2260(2) 0.42019(17) 0.0403(5) Uani 1 d .
H14A H 0.6912 0.2163 0.4800 0.048 Uiso 1 calc R
H14B H 0.8328 0.3156 0.4531 0.048 Uiso 1 calc R
C15 C 0.7023(3) 0.6267(2) 0.2718(2) 0.0473(6) Uani 1 d .
H15A H 0.6082 0.6481 0.3173 0.057 Uiso 1 calc R
H15B H 0.7094 0.6811 0.2093 0.057 Uiso 1 calc R
C18 C 0.8561(3) 0.4577(3) 0.1908(2) 0.0484(6) Uani 1 d .
H18A H 0.8847 0.4808 0.1130 0.058 Uiso 1 calc R
H18B H 0.8721 0.3601 0.1837 0.058 Uiso 1 calc R
C13 C 0.8731(3) 0.1087(2) 0.40145(19) 0.0392(5) Uani 1 d .
H13A H 0.8875 0.0763 0.4781 0.047 Uiso 1 calc R
H13B H 0.9768 0.1360 0.3766 0.047 Uiso 1 calc R
C16 C 0.8483(3) 0.6572(3) 0.3616(2) 0.0564(7) Uani 1 d .
H16A H 0.8982 0.7511 0.3697 0.068 Uiso 1 calc R
H16B H 0.8235 0.6489 0.4455 0.068 Uiso 1 calc R
Li1 Li 0.5574(4) 0.3537(3) 0.2784(3) 0.0301(7) Uani 1 d .

loop_
_atom_site_aniso_label
_atom_site_aniso_U_11
_atom_site_aniso_U_22
_atom_site_aniso_U_33
_atom_site_aniso_U_23
_atom_site_aniso_U_13
_atom_site_aniso_U_12
C10 0.0438(12) 0.0325(11) 0.0422(9) -0.0004(7) 0.0062(9) 0.0062(9)
N10 0.0438(12) 0.0325(11) 0.0422(9) -0.0004(7) 0.0062(9) 0.0062(9)
Cu1 0.02622(18) 0.0392(2) 0.02690(17) 0.00274(13) -0.00331(13) -0.00533(14)
O1 0.0428(8) 0.0239(7) 0.0262(6) 0.0031(5) 0.0034(5) 0.0107(6)
O2 0.0411(9) 0.0263(8) 0.0494(8) 0.0089(6) -0.0006(7) -0.0007(6)
N1 0.0365(9) 0.0238(9) 0.0294(7) 0.0040(6) -0.0035(7) 0.0019(7)
C1 0.0246(9) 0.0359(11) 0.0258(8) 0.0024(7) 0.0021(7) -0.0031(8)
C2 0.0426(12) 0.0348(12) 0.0382(10) 0.0050(8) -0.0001(9) -0.0083(9)
C3 0.0460(14) 0.0413(13) 0.0520(12) 0.0224(10) 0.0003(10) -0.0026(10)
C4 0.0353(12) 0.0580(15) 0.0407(10) 0.0265(10) -0.0058(9) -0.0090(10)
C5 0.0294(10) 0.0456(13) 0.0284(9) 0.0064(8) -0.0020(8) -0.0109(8)
C6 0.0220(9) 0.0329(10) 0.0281(8) 0.0031(7) 0.0053(7) 0.0002(7)
C7 0.0294(10) 0.0344(11) 0.0367(9) 0.0006(8) -0.0014(8) 0.0050(8)
C8 0.0495(14) 0.0350(13) 0.0640(14) 0.0172(10) -0.0125(11) 0.0037(10)
C9 0.0500(13) 0.0445(13) 0.0255(9) 0.0061(8) 0.0004(9) -0.0026(10)
C11 0.0487(13) 0.0273(11) 0.0324(9) -0.0024(8) 0.0066(9) 0.0114(9)
C12 0.0393(12) 0.0275(11) 0.0537(12) 0.0106(9) 0.0114(10) 0.0118(9)
C17 0.0422(15) 0.072(2) 0.0830(18) 0.0120(15) 0.0006(14) -0.0034(13)
C14 0.0554(14) 0.0318(12) 0.0324(9) 0.0073(8) -0.0049(9) 0.0067(10)
C15 0.0560(15) 0.0251(11) 0.0592(13) 0.0127(9) -0.0086(11) -0.0007(10)
C18 0.0470(14) 0.0474(14) 0.0546(12) 0.0173(10) 0.0178(11) 0.0025(11)
C13 0.0344(11) 0.0445(13) 0.0436(10) 0.0180(9) 0.0072(9) 0.0090(10)
C16 0.0595(17) 0.0383(14) 0.0660(14) 0.0118(11) -0.0155(13) -0.0044(11)
Li1 0.0333(17) 0.0248(17) 0.0271(13) -0.0026(11) 0.0009(12) 0.0053(13)

loop_
_atom_type_symbol
_atom_type_description
_atom_type_scat_dispersion_real
_atom_type_scat_dispersion_imag
_atom_type_scat_source
C C 0.0033 0.0016 'International Tables Vol C Tables 4.2.6.8 and 6.1.1.4'
H H 0.0000 0.0000 'International Tables Vol C Tables 4.2.6.8 and 6.1.1.4'
Cu Cu 0.3201 1.2651 'International Tables Vol C Tables 4.2.6.8 and 6.1.1.4'
Li Li -0.0003 0.0001 'International Tables Vol C Tables 4.2.6.8 and 6.1.1.4'
N N 0.0061 0.0033 'International Tables Vol C Tables 4.2.6.8 and 6.1.1.4'
O O 0.0106 0.0060 'International Tables Vol C Tables 4.2.6.8 and 6.1.1.4'

loop_
_geom_angle_atom_site_label_1
_geom_angle_atom_site_label_2
_geom_angle_atom_site_label_3
_geom_angle
_geom_angle_site_symmetry_1
_geom_angle_site_symmetry_3
N10 C10 C10 0.0(4) 2_666 2_666
N10 C10 Li1 175.6(3) 2_666 .
C10 C10 Li1 175.6(3) 2_666 .
C1 Cu1 C1 180.0 2 .
C14 O1 C11 110.10(12) . .
C14 O1 Li1 120.13(12) . .
C11 O1 Li1 128.00(14) . .
C15 O2 C18 104.85(18) . .
C15 O2 Li1 117.73(16) . .
C18 O2 Li1 121.23(15) . .
C9 N1 C8 109.03(16) . .
C9 N1 C7 110.60(17) . .
C8 N1 C7 108.15(16) . .
C9 N1 Li1 111.84(15) . .
C8 N1 Li1 101.62(16) . .
C7 N1 Li1 115.03(15) . .
C2 C1 C6 114.61(17) . .
C2 C1 Cu1 121.27(15) . .
C6 C1 Cu1 124.04(15) . .
C3 C2 C1 123.31(19) . .
C4 C3 C2 120.0(2) . .
C5 C4 C3 119.23(19) . .
C4 C5 C6 120.65(19) . .
C5 C6 C1 122.14(18) . .
C5 C6 C7 118.00(17) . .
C1 C6 C7 119.86(16) . .
N1 C7 C6 114.02(14) . .
O1 C11 C12 106.00(14) . .
C11 C12 C13 103.52(17) . .
C16 C17 C18 105.3(2) . .
O1 C14 C13 106.05(14) . .
O2 C15 C16 104.58(16) . .
O2 C18 C17 105.12(18) . .
C14 C13 C12 101.66(17) . .
C17 C16 C15 104.4(2) . .
O1 Li1 O2 102.93(16) . .
O1 Li1 C10 109.05(15) . .
O2 Li1 C10 105.22(16) . .
O1 Li1 N1 122.05(16) . .
O2 Li1 N1 105.11(15) . .
C10 Li1 N1 110.83(16) . .

loop_
_geom_bond_atom_site_label_1
_geom_bond_atom_site_label_2
_geom_bond_distance
_geom_bond_site_symmetry_2
C10 N10 1.156(3) 2_666
C10 C10 1.156(3) 2_666
C10 Li1 2.045(3) .
Cu1 C1 1.9178(17) 2
Cu1 C1 1.9178(18) .
O1 C14 1.425(2) .
O1 C11 1.448(2) .
O1 Li1 1.926(3) .
O2 C15 1.436(2) .
O2 C18 1.440(3) .
O2 Li1 2.002(4) .
N1 C9 1.468(2) .
N1 C8 1.475(2) .
N1 C7 1.480(3) .
N1 Li1 2.090(4) .
C1 C2 1.411(3) .
C1 C6 1.414(3) .
C2 C3 1.383(3) .
C3 C4 1.382(3) .
C4 C5 1.377(3) .
C5 C6 1.395(2) .
C6 C7 1.507(3) .
C11 C12 1.511(3) .
C12 C13 1.524(3) .
C17 C16 1.500(3) .
C17 C18 1.513(4) .
C14 C13 1.520(3) .
C15 C16 1.511(3) .
